data_7001229
loop_
_publ_author_name
'Vicente, Jos\'e'
'Gil-Rubio, Juan'
'Guerrero-Leal, Juan'
'Bautista, Delia'

_publ_section_title
;
 Synthesis of rhodium(i) and rhodium(iii) perfluoroalkyl complexes from
 [Rh(\m-OH)(COD)]2
;
_journal_issue 19
_journal_name_full 'Dalton Transactions'
_journal_page_first 3854
_journal_page_last 3866
_journal_paper_doi 10.1039/b822738a
_journal_year 2009
_chemical_formula_sum 'C41 H39 F3 O P3 Rh'
_chemical_formula_weight 800.54
_chemical_name_systematic
;
?
;
_space_group_IT_number 61
_symmetry_cell_setting orthorhombic
_symmetry_space_group_name_Hall '-P 2ac 2ab'
_symmetry_space_group_name_H-M 'P b c a'
_atom_sites_solution_hydrogens geom
_atom_sites_solution_primary direct
_atom_sites_solution_secondary difmap
_audit_creation_method SHELXL-97
_cell_angle_alpha 90.00
_cell_angle_beta 90.00
_cell_angle_gamma 90.00
_cell_formula_units_Z 8
_cell_length_a 19.3065(11)
_cell_length_b 10.2522(5)
_cell_length_c 37.1457(18)
_cell_measurement_reflns_used 8889
_cell_measurement_temperature 100(2)
_cell_measurement_theta_max 28.92
_cell_measurement_theta_min 2.31
_cell_volume 7352.4(7)
_computing_cell_refinement 'Bruker SAINT'
_computing_data_collection 'Bruker SMART'
_computing_data_reduction 'Bruker SAINT'
_computing_molecular_graphics 'Bruker SHELXTL'
_computing_publication_material 'Bruker SHELXTL'
_computing_structure_refinement 'SHELXL-97 (Sheldrick, 1997)'
_computing_structure_solution 'SHELXS-97 (Sheldrick, 1990)'
_diffrn_ambient_temperature 100(2)
_diffrn_detector_area_resol_mean 8.26
_diffrn_measured_fraction_theta_full 0.999
_diffrn_measured_fraction_theta_max 0.964
_diffrn_measurement_device_type 'Bruker SMART APEX CCD'
_diffrn_measurement_method \w-scan
_diffrn_radiation_monochromator graphite
_diffrn_radiation_source 'fine-focus sealed tube'
_diffrn_radiation_type MoK\a
_diffrn_radiation_wavelength 0.71073
_diffrn_reflns_av_R_equivalents 0.0396
_diffrn_reflns_av_sigmaI/netI 0.0232
_diffrn_reflns_limit_h_max 26
_diffrn_reflns_limit_h_min -26
_diffrn_reflns_limit_k_max 13
_diffrn_reflns_limit_k_min -13
_diffrn_reflns_limit_l_max 50
_diffrn_reflns_limit_l_min -50
_diffrn_reflns_number 86841
_diffrn_reflns_theta_full 27.00
_diffrn_reflns_theta_max 29.09
_diffrn_reflns_theta_min 2.32
_exptl_absorpt_coefficient_mu 0.642
_exptl_absorpt_correction_T_max 0.8987
_exptl_absorpt_correction_T_min 0.8257
_exptl_absorpt_correction_type multi-scan
_exptl_absorpt_process_details SADABS
_exptl_crystal_colour yellow
_exptl_crystal_density_diffrn 1.446
_exptl_crystal_density_method 'not measured'
_exptl_crystal_description prism
_exptl_crystal_F_000 3280
_exptl_crystal_size_max 0.31
_exptl_crystal_size_mid 0.27
_exptl_crystal_size_min 0.17
_refine_diff_density_max 1.289
_refine_diff_density_min -0.354
_refine_diff_density_rms 0.087
_refine_ls_extinction_method none
_refine_ls_goodness_of_fit_ref 1.113
_refine_ls_hydrogen_treatment 'Methyls rigid, others riding'
_refine_ls_matrix_type full
_refine_ls_number_parameters 445
_refine_ls_number_reflns 9488
_refine_ls_number_restraints 0
_refine_ls_restrained_S_all 1.113
_refine_ls_R_factor_all 0.0416
_refine_ls_R_factor_gt 0.0352
_refine_ls_shift/su_max 0.003
_refine_ls_shift/su_mean 0.000
_refine_ls_structure_factor_coef Fsqd
_refine_ls_weighting_details 'calc w=1/[\s^2^(Fo^2^)+(0.0411P)^2^+5.5359P] where P=(Fo^2^+2Fc^2^)/3'
_refine_ls_weighting_scheme calc
_refine_ls_wR_factor_gt 0.0821
_refine_ls_wR_factor_ref 0.0849
_reflns_number_gt 8424
_reflns_number_total 9488
_reflns_threshold_expression >2sigma(I)
_cod_data_source_file b822738a.txt
_cod_data_source_block jgl184si
_cod_depositor_comments
;
The following automatic conversions were performed:
'_symmetry_cell_setting' value 'Orthorhombic' changed to 'orthorhombic'
according to '/home/saulius/struct/CIF-dictionaries/cif_core.dic'
dictionary named 'cif_core.dic' version 2.4.1 from 2010-06-29.

Automatic conversion script
Id: cif_fix_enum 1527 2010-12-29 10:47:43Z saulius 
;
_cod_original_sg_symbol_H-M 'P bca'
_cod_database_code 7001229

loop_
_symmetry_equiv_pos_as_xyz
'x, y, z'
'-x+1/2, -y, z+1/2'
'-x, y+1/2, -z+1/2'
'x+1/2, -y+1/2, -z'
'-x, -y, -z'
'x-1/2, y, -z-1/2'
'x, -y-1/2, z-1/2'
'-x-1/2, y-1/2, z'

loop_
_atom_site_label
_atom_site_type_symbol
_atom_site_fract_x
_atom_site_fract_y
_atom_site_fract_z
_atom_site_U_iso_or_equiv
_atom_site_adp_type
_atom_site_occupancy
_atom_site_symmetry_multiplicity
_atom_site_calc_flag
_atom_site_refinement_flags
_atom_site_disorder_assembly
_atom_site_disorder_group
Rh1 Rh 0.530658(7) 0.407520(14) 0.124154(4) 0.01418(5) Uani 1 1 d . . .
P1 P 0.51878(3) 0.48401(5) 0.183010(13) 0.01567(10) Uani 1 1 d . . .
P2 P 0.44917(3) 0.24697(5) 0.105969(13) 0.01686(10) Uani 1 1 d . . .
P3 P 0.62090(3) 0.46819(5) 0.085526(13) 0.01634(10) Uani 1 1 d . . .
C1 C 0.47978(10) 0.5545(2) 0.10885(5) 0.0173(4) Uani 1 1 d . . .
O1 O 0.45159(8) 0.64769(15) 0.10063(4) 0.0242(3) Uani 1 1 d . . .
C2 C 0.59475(10) 0.25625(19) 0.14161(5) 0.0196(4) Uani 1 1 d . . .
F1 F 0.56567(7) 0.16402(12) 0.16378(4) 0.0283(3) Uani 1 1 d . . .
F2 F 0.62347(7) 0.18200(12) 0.11454(3) 0.0274(3) Uani 1 1 d . . .
F3 F 0.65242(6) 0.29375(12) 0.16134(3) 0.0241(3) Uani 1 1 d . . .
C3 C 0.57475(10) 0.6246(2) 0.19174(5) 0.0183(4) Uani 1 1 d . . .
C4 C 0.64636(11) 0.6046(2) 0.19332(5) 0.0242(4) Uani 1 1 d . . .
H4 H 0.6642 0.5183 0.1933 0.029 Uiso 1 1 calc R . .
C5 C 0.69148(12) 0.7093(3) 0.19487(6) 0.0306(5) Uani 1 1 d . . .
H5 H 0.7400 0.6943 0.1960 0.037 Uiso 1 1 calc R . .
C6 C 0.66637(13) 0.8356(3) 0.19485(6) 0.0346(5) Uani 1 1 d . . .
H6 H 0.6975 0.9073 0.1959 0.041 Uiso 1 1 calc R . .
C7 C 0.59540(13) 0.8570(2) 0.19331(6) 0.0301(5) Uani 1 1 d . . .
H7 H 0.5778 0.9436 0.1932 0.036 Uiso 1 1 calc R . .
C8 C 0.54998(11) 0.7517(2) 0.19190(5) 0.0227(4) Uani 1 1 d . . .
H8 H 0.5015 0.7670 0.1910 0.027 Uiso 1 1 calc R . .
C11 C 0.43272(10) 0.53982(19) 0.19757(5) 0.0180(4) Uani 1 1 d . . .
C12 C 0.37506(11) 0.5270(2) 0.17535(5) 0.0210(4) Uani 1 1 d . . .
H12 H 0.3807 0.4941 0.1516 0.025 Uiso 1 1 calc R . .
C13 C 0.30915(11) 0.5616(2) 0.18731(6) 0.0256(4) Uani 1 1 d . . .
H13 H 0.2703 0.5529 0.1718 0.031 Uiso 1 1 calc R . .
C14 C 0.30062(12) 0.6090(2) 0.22208(6) 0.0285(5) Uani 1 1 d . . .
H14 H 0.2558 0.6324 0.2304 0.034 Uiso 1 1 calc R . .
C15 C 0.35733(12) 0.6222(2) 0.24446(6) 0.0263(4) Uani 1 1 d . . .
H15 H 0.3514 0.6548 0.2682 0.032 Uiso 1 1 calc R . .
C16 C 0.42301(11) 0.5880(2) 0.23250(5) 0.0221(4) Uani 1 1 d . . .
H16 H 0.4617 0.5974 0.2481 0.026 Uiso 1 1 calc R . .
C17 C 0.54081(11) 0.3760(2) 0.22033(6) 0.0247(4) Uani 1 1 d . . .
H17A H 0.5898 0.3519 0.2188 0.037 Uiso 1 1 calc R . .
H17B H 0.5122 0.2972 0.2191 0.037 Uiso 1 1 calc R . .
H17C H 0.5322 0.4209 0.2432 0.037 Uiso 1 1 calc R . .
C21 C 0.42225(10) 0.1278(2) 0.13996(6) 0.0210(4) Uani 1 1 d . . .
C22 C 0.41824(12) -0.0060(2) 0.13379(6) 0.0273(5) Uani 1 1 d . . .
H22 H 0.4309 -0.0402 0.1109 0.033 Uiso 1 1 calc R . .
C23 C 0.39589(13) -0.0898(2) 0.16079(7) 0.0349(6) Uani 1 1 d . . .
H23 H 0.3926 -0.1807 0.1561 0.042 Uiso 1 1 calc R . .
C24 C 0.37847(12) -0.0424(3) 0.19424(7) 0.0352(6) Uani 1 1 d . . .
H24 H 0.3628 -0.1002 0.2125 0.042 Uiso 1 1 calc R . .
C25 C 0.38394(11) 0.0900(2) 0.20121(6) 0.0298(5) Uani 1 1 d . . .
H25 H 0.3729 0.1229 0.2244 0.036 Uiso 1 1 calc R . .
C26 C 0.40547(11) 0.1744(2) 0.17426(6) 0.0247(4) Uani 1 1 d . . .
H26 H 0.4089 0.2651 0.1792 0.030 Uiso 1 1 calc R . .
C31 C 0.36552(10) 0.31463(19) 0.09180(5) 0.0177(4) Uani 1 1 d . . .
C32 C 0.30244(11) 0.2802(2) 0.10735(6) 0.0259(4) Uani 1 1 d . . .
H32 H 0.3010 0.2124 0.1248 0.031 Uiso 1 1 calc R . .
C33 C 0.24174(12) 0.3438(2) 0.09769(6) 0.0314(5) Uani 1 1 d . . .
H33 H 0.1991 0.3186 0.1084 0.038 Uiso 1 1 calc R . .
C34 C 0.24298(12) 0.4435(2) 0.07261(6) 0.0268(4) Uani 1 1 d . . .
H34 H 0.2017 0.4896 0.0669 0.032 Uiso 1 1 calc R . .
C35 C 0.30481(12) 0.4756(2) 0.05594(6) 0.0265(4) Uani 1 1 d . . .
H35 H 0.3057 0.5417 0.0380 0.032 Uiso 1 1 calc R . .
C36 C 0.36520(11) 0.4116(2) 0.06529(5) 0.0224(4) Uani 1 1 d . . .
H36 H 0.4072 0.4338 0.0535 0.027 Uiso 1 1 calc R . .
C37 C 0.47098(11) 0.1442(2) 0.06728(6) 0.0262(4) Uani 1 1 d . . .
H37A H 0.5124 0.0928 0.0728 0.039 Uiso 1 1 calc R . .
H37B H 0.4799 0.1994 0.0463 0.039 Uiso 1 1 calc R . .
H37C H 0.4323 0.0853 0.0621 0.039 Uiso 1 1 calc R . .
C41 C 0.62322(10) 0.3760(2) 0.04336(5) 0.0190(4) Uani 1 1 d . . .
C42 C 0.56586(11) 0.3828(2) 0.02051(5) 0.0216(4) Uani 1 1 d . . .
H42 H 0.5285 0.4389 0.0265 0.026 Uiso 1 1 calc R . .
C43 C 0.56249(11) 0.3088(2) -0.01081(5) 0.0246(4) Uani 1 1 d . . .
H43 H 0.5234 0.3154 -0.0262 0.030 Uiso 1 1 calc R . .
C44 C 0.61659(12) 0.2254(2) -0.01939(6) 0.0262(4) Uani 1 1 d . . .
H44 H 0.6145 0.1740 -0.0406 0.031 Uiso 1 1 calc R . .
C45 C 0.67372(12) 0.2171(2) 0.00311(6) 0.0282(5) Uani 1 1 d . . .
H45 H 0.7107 0.1598 -0.0028 0.034 Uiso 1 1 calc R . .
C46 C 0.67736(11) 0.2922(2) 0.03440(5) 0.0232(4) Uani 1 1 d . . .
H46 H 0.7168 0.2862 0.0496 0.028 Uiso 1 1 calc R . .
C51 C 0.62030(10) 0.6385(2) 0.06998(5) 0.0185(4) Uani 1 1 d . . .
C52 C 0.63246(11) 0.6749(2) 0.03433(6) 0.0235(4) Uani 1 1 d . . .
H52 H 0.6403 0.6100 0.0165 0.028 Uiso 1 1 calc R . .
C53 C 0.63313(11) 0.8063(2) 0.02486(6) 0.0284(5) Uani 1 1 d . . .
H53 H 0.6408 0.8306 0.0005 0.034 Uiso 1 1 calc R . .
C54 C 0.62277(11) 0.9017(2) 0.05049(7) 0.0278(5) Uani 1 1 d . . .
H54 H 0.6230 0.9911 0.0438 0.033 Uiso 1 1 calc R . .
C55 C 0.61191(12) 0.8665(2) 0.08624(6) 0.0279(5) Uani 1 1 d . . .
H55 H 0.6055 0.9319 0.1041 0.033 Uiso 1 1 calc R . .
C56 C 0.61051(11) 0.7355(2) 0.09580(6) 0.0230(4) Uani 1 1 d . . .
H56 H 0.6028 0.7118 0.1202 0.028 Uiso 1 1 calc R . .
C57 C 0.71032(10) 0.4599(2) 0.10159(6) 0.0233(4) Uani 1 1 d . . .
H57A H 0.7214 0.3699 0.1083 0.035 Uiso 1 1 calc R . .
H57B H 0.7157 0.5168 0.1226 0.035 Uiso 1 1 calc R . .
H57C H 0.7417 0.4887 0.0824 0.035 Uiso 1 1 calc R . .

loop_
_atom_site_aniso_label
_atom_site_aniso_U_11
_atom_site_aniso_U_22
_atom_site_aniso_U_33
_atom_site_aniso_U_23
_atom_site_aniso_U_13
_atom_site_aniso_U_12
Rh1 0.01480(8) 0.01604(8) 0.01169(8) 0.00055(5) -0.00027(5) 0.00123(5)
P1 0.0171(2) 0.0186(2) 0.0114(2) 0.00097(17) -0.00071(17) 0.00032(18)
P2 0.0180(2) 0.0176(2) 0.0150(2) -0.00059(17) 0.00040(18) -0.00078(18)
P3 0.0158(2) 0.0196(2) 0.0137(2) -0.00006(17) 0.00076(17) 0.00090(18)
C1 0.0175(9) 0.0224(10) 0.0120(8) -0.0012(7) 0.0010(7) -0.0013(7)
O1 0.0255(7) 0.0248(8) 0.0223(7) 0.0038(6) -0.0005(6) 0.0055(6)
C2 0.0210(9) 0.0189(9) 0.0188(9) 0.0009(7) 0.0003(7) 0.0000(7)
F1 0.0269(7) 0.0230(6) 0.0351(7) 0.0121(5) -0.0018(5) 0.0010(5)
F2 0.0290(7) 0.0251(6) 0.0281(6) -0.0044(5) -0.0005(5) 0.0088(5)
F3 0.0200(6) 0.0275(6) 0.0248(6) 0.0031(5) -0.0051(5) 0.0030(5)
C3 0.0218(9) 0.0242(10) 0.0089(8) -0.0005(7) -0.0001(7) -0.0031(8)
C4 0.0232(10) 0.0319(12) 0.0173(9) -0.0001(8) -0.0022(8) -0.0007(8)
C5 0.0207(10) 0.0467(14) 0.0245(11) -0.0001(10) -0.0019(8) -0.0080(10)
C6 0.0353(13) 0.0385(14) 0.0299(12) -0.0035(10) 0.0028(10) -0.0166(11)
C7 0.0377(13) 0.0244(11) 0.0283(11) -0.0022(9) 0.0050(9) -0.0057(9)
C8 0.0239(10) 0.0254(10) 0.0188(9) -0.0015(8) 0.0020(8) -0.0013(8)
C11 0.0184(9) 0.0175(9) 0.0180(9) 0.0000(7) 0.0018(7) -0.0011(7)
C12 0.0223(10) 0.0237(10) 0.0169(9) -0.0005(7) 0.0014(7) -0.0012(8)
C13 0.0195(10) 0.0329(12) 0.0244(10) -0.0019(9) 0.0004(8) -0.0017(8)
C14 0.0228(11) 0.0325(12) 0.0303(12) -0.0054(9) 0.0079(9) -0.0004(9)
C15 0.0281(11) 0.0292(11) 0.0217(10) -0.0081(8) 0.0091(8) -0.0056(9)
C16 0.0217(10) 0.0272(11) 0.0174(9) -0.0030(8) 0.0016(7) -0.0050(8)
C17 0.0291(11) 0.0272(11) 0.0179(9) 0.0066(8) -0.0026(8) 0.0012(9)
C21 0.0179(9) 0.0215(10) 0.0236(10) 0.0048(8) -0.0036(7) -0.0024(8)
C22 0.0294(11) 0.0228(10) 0.0297(11) 0.0038(9) -0.0121(9) -0.0028(9)
C23 0.0385(13) 0.0258(12) 0.0405(14) 0.0137(10) -0.0212(11) -0.0084(10)
C24 0.0263(12) 0.0425(14) 0.0367(13) 0.0249(11) -0.0146(10) -0.0132(10)
C25 0.0216(11) 0.0432(14) 0.0247(11) 0.0134(9) -0.0018(8) -0.0032(9)
C26 0.0234(10) 0.0278(11) 0.0229(10) 0.0044(8) 0.0004(8) -0.0027(8)
C31 0.0205(9) 0.0184(9) 0.0143(8) -0.0022(7) -0.0018(7) -0.0009(7)
C32 0.0236(10) 0.0322(12) 0.0219(10) 0.0053(9) 0.0017(8) -0.0003(9)
C33 0.0211(11) 0.0461(15) 0.0271(11) 0.0019(10) 0.0042(8) 0.0021(10)
C34 0.0251(11) 0.0300(11) 0.0254(10) -0.0051(9) -0.0059(8) 0.0065(9)
C35 0.0297(11) 0.0255(11) 0.0241(10) 0.0026(8) -0.0086(8) -0.0029(9)
C36 0.0212(10) 0.0277(11) 0.0184(9) 0.0031(8) -0.0027(7) -0.0051(8)
C37 0.0288(11) 0.0245(11) 0.0252(11) -0.0056(8) 0.0029(8) 0.0000(8)
C41 0.0205(9) 0.0213(9) 0.0154(9) 0.0007(7) 0.0041(7) -0.0010(7)
C42 0.0186(10) 0.0272(11) 0.0189(9) 0.0004(8) 0.0029(7) -0.0004(8)
C43 0.0253(11) 0.0320(11) 0.0166(9) 0.0003(8) 0.0010(8) -0.0040(9)
C44 0.0357(12) 0.0254(11) 0.0175(9) -0.0037(8) 0.0048(8) -0.0021(9)
C45 0.0354(12) 0.0260(11) 0.0232(10) -0.0027(8) 0.0074(9) 0.0069(9)
C46 0.0250(10) 0.0260(11) 0.0187(9) 0.0017(8) 0.0025(8) 0.0038(8)
C51 0.0152(9) 0.0221(9) 0.0182(9) 0.0025(7) 0.0000(7) -0.0013(7)
C52 0.0221(10) 0.0295(11) 0.0190(10) 0.0010(8) 0.0008(8) -0.0027(8)
C53 0.0257(11) 0.0350(12) 0.0247(11) 0.0114(9) -0.0010(8) -0.0040(9)
C54 0.0238(11) 0.0229(11) 0.0367(12) 0.0093(9) -0.0006(9) -0.0025(8)
C55 0.0265(11) 0.0228(10) 0.0343(12) -0.0018(9) 0.0019(9) -0.0037(9)
C56 0.0235(10) 0.0254(10) 0.0200(10) -0.0002(8) 0.0020(8) -0.0020(8)
C57 0.0160(9) 0.0316(11) 0.0224(10) 0.0011(8) -0.0012(7) 0.0010(8)

loop_
_atom_type_symbol
_atom_type_description
_atom_type_scat_dispersion_real
_atom_type_scat_dispersion_imag
_atom_type_scat_source
C C 0.0033 0.0016 'International Tables Vol C Tables 4.2.6.8 and 6.1.1.4'
H H 0.0000 0.0000 'International Tables Vol C Tables 4.2.6.8 and 6.1.1.4'
O O 0.0106 0.0060 'International Tables Vol C Tables 4.2.6.8 and 6.1.1.4'
F F 0.0171 0.0103 'International Tables Vol C Tables 4.2.6.8 and 6.1.1.4'
P P 0.1023 0.0942 'International Tables Vol C Tables 4.2.6.8 and 6.1.1.4'
Rh Rh -1.1178 0.9187 'International Tables Vol C Tables 4.2.6.8 and 6.1.1.4'

loop_
_geom_angle_atom_site_label_1
_geom_angle_atom_site_label_2
_geom_angle_atom_site_label_3
_geom_angle
_geom_angle_site_symmetry_1
_geom_angle_site_symmetry_3
_geom_angle_publ_flag
C1 Rh1 C2 174.75(8) . . ?
C1 Rh1 P1 87.87(6) . . ?
C2 Rh1 P1 90.96(6) . . ?
C1 Rh1 P3 89.46(6) . . ?
C2 Rh1 P3 86.94(6) . . ?
P1 Rh1 P3 123.912(18) . . ?
C1 Rh1 P2 97.05(6) . . ?
C2 Rh1 P2 88.06(6) . . ?
P1 Rh1 P2 115.735(18) . . ?
P3 Rh1 P2 120.184(18) . . ?
C17 P1 C3 101.88(10) . . ?
C17 P1 C11 100.13(10) . . ?
C3 P1 C11 103.67(9) . . ?
C17 P1 Rh1 119.00(8) . . ?
C3 P1 Rh1 111.87(6) . . ?
C11 P1 Rh1 117.96(6) . . ?
C37 P2 C21 102.85(10) . . ?
C37 P2 C31 101.24(9) . . ?
C21 P2 C31 101.54(9) . . ?
C37 P2 Rh1 118.02(7) . . ?
C21 P2 Rh1 117.00(7) . . ?
C31 P2 Rh1 113.74(6) . . ?
C57 P3 C41 103.43(10) . . ?
C57 P3 C51 98.77(9) . . ?
C41 P3 C51 102.82(9) . . ?
C57 P3 Rh1 119.36(7) . . ?
C41 P3 Rh1 113.92(7) . . ?
C51 P3 Rh1 116.10(6) . . ?
O1 C1 Rh1 176.11(18) . . ?
F1 C2 F2 102.80(15) . . ?
F1 C2 F3 101.65(15) . . ?
F2 C2 F3 102.46(15) . . ?
F1 C2 Rh1 117.09(13) . . ?
F2 C2 Rh1 114.99(13) . . ?
F3 C2 Rh1 115.72(13) . . ?
C8 C3 C4 118.53(19) . . ?
C8 C3 P1 122.46(16) . . ?
C4 C3 P1 118.41(16) . . ?
C5 C4 C3 120.7(2) . . ?
C6 C5 C4 120.4(2) . . ?
C5 C6 C7 119.6(2) . . ?
C6 C7 C8 120.0(2) . . ?
C3 C8 C7 120.8(2) . . ?
C12 C11 C16 118.38(18) . . ?
C12 C11 P1 121.26(15) . . ?
C16 C11 P1 120.20(15) . . ?
C11 C12 C13 121.15(19) . . ?
C14 C13 C12 119.6(2) . . ?
C15 C14 C13 120.0(2) . . ?
C14 C15 C16 120.5(2) . . ?
C15 C16 C11 120.49(19) . . ?
C22 C21 C26 118.3(2) . . ?
C22 C21 P2 123.98(17) . . ?
C26 C21 P2 117.75(16) . . ?
C23 C22 C21 120.5(2) . . ?
C24 C23 C22 120.6(2) . . ?
C23 C24 C25 119.7(2) . . ?
C24 C25 C26 119.9(2) . . ?
C25 C26 C21 120.9(2) . . ?
C32 C31 C36 117.89(19) . . ?
C32 C31 P2 123.69(15) . . ?
C36 C31 P2 118.32(15) . . ?
C33 C32 C31 120.8(2) . . ?
C34 C33 C32 120.4(2) . . ?
C33 C34 C35 119.5(2) . . ?
C36 C35 C34 120.1(2) . . ?
C35 C36 C31 121.2(2) . . ?
C46 C41 C42 118.72(19) . . ?
C46 C41 P3 122.77(16) . . ?
C42 C41 P3 118.34(15) . . ?
C43 C42 C41 121.22(19) . . ?
C44 C43 C42 119.6(2) . . ?
C45 C44 C43 119.9(2) . . ?
C44 C45 C46 120.5(2) . . ?
C41 C46 C45 120.1(2) . . ?
C56 C51 C52 118.95(19) . . ?
C56 C51 P3 117.54(15) . . ?
C52 C51 P3 123.43(16) . . ?
C53 C52 C51 120.0(2) . . ?
C54 C53 C52 120.7(2) . . ?
C53 C54 C55 119.8(2) . . ?
C56 C55 C54 119.8(2) . . ?
C55 C56 C51 120.7(2) . . ?

loop_
_geom_bond_atom_site_label_1
_geom_bond_atom_site_label_2
_geom_bond_distance
_geom_bond_site_symmetry_2
_geom_bond_publ_flag
Rh1 C1 1.886(2) . ?
Rh1 C2 2.087(2) . ?
Rh1 P1 2.3339(5) . ?
Rh1 P3 2.3412(5) . ?
Rh1 P2 2.3750(5) . ?
P1 C17 1.825(2) . ?
P1 C3 1.830(2) . ?
P1 C11 1.839(2) . ?
P2 C37 1.831(2) . ?
P2 C21 1.832(2) . ?
P2 C31 1.835(2) . ?
P3 C57 1.828(2) . ?
P3 C41 1.830(2) . ?
P3 C51 1.839(2) . ?
C1 O1 1.142(2) . ?
C2 F1 1.374(2) . ?
C2 F2 1.378(2) . ?
C2 F3 1.387(2) . ?
C3 C8 1.388(3) . ?
C3 C4 1.399(3) . ?
C4 C5 1.383(3) . ?
C5 C6 1.383(4) . ?
C6 C7 1.389(4) . ?
C7 C8 1.392(3) . ?
C11 C12 1.392(3) . ?
C11 C16 1.401(3) . ?
C12 C13 1.394(3) . ?
C13 C14 1.390(3) . ?
C14 C15 1.381(3) . ?
C15 C16 1.388(3) . ?
C21 C22 1.393(3) . ?
C21 C26 1.399(3) . ?
C22 C23 1.389(3) . ?
C23 C24 1.376(4) . ?
C24 C25 1.386(4) . ?
C25 C26 1.387(3) . ?
C31 C32 1.393(3) . ?
C31 C36 1.399(3) . ?
C32 C33 1.388(3) . ?
C33 C34 1.383(3) . ?
C34 C35 1.385(3) . ?
C35 C36 1.382(3) . ?
C41 C46 1.393(3) . ?
C41 C42 1.397(3) . ?
C42 C43 1.390(3) . ?
C43 C44 1.387(3) . ?
C44 C45 1.387(3) . ?
C45 C46 1.396(3) . ?
C51 C56 1.395(3) . ?
C51 C52 1.396(3) . ?
C52 C53 1.393(3) . ?
C53 C54 1.379(3) . ?
C54 C55 1.392(3) . ?
C55 C56 1.390(3) . ?

loop_
_geom_hbond_atom_site_label_D
_geom_hbond_atom_site_label_H
_geom_hbond_atom_site_label_A
_geom_hbond_distance_DH
_geom_hbond_distance_HA
_geom_hbond_distance_DA
_geom_hbond_angle_DHA
_geom_hbond_site_symmetry_A
C7 H7 F1 0.95 2.52 3.382(3) 150.7 1_565
